data_4119612
loop_
_publ_author_name
'Michael P. Stewart'
'Ming-Hsun Ho'
'Stefan Wiese'
'Mary Lou Lindstrom'
'Colleen E. Thogerson'
'Simone Raugei'
'R. Morris Bullock'
'Monte L. Helm'

_publ_contact_author_email monte.helm@pnnl.gov
_publ_section_title
;
 High Catalytic Rates for Hydrogen Production Using Nickel
 Electrocatalysts with Seven-Membered Cyclic Diphosphine Ligands
 Containing One Pendant Amine
;
_journal_name_full 'Journal of the American Chemical Society'
_journal_page_first 6033
_journal_page_last 6046
_journal_paper_doi 10.1021/ja400181a
_journal_volume 135
_journal_year 2013
_chemical_formula_moiety 'C46 H44 F6 N2 Ni P4, 2(B F4)'
_chemical_formula_sum 'C46 H44 B2 F14 N2 Ni P4'
_chemical_formula_weight 1095.04
_space_group_crystal_system monoclinic
_space_group_IT_number 14
_space_group_name_Hall '-P 2ybc'
_space_group_name_H-M_alt 'P 1 21/c 1'
_symmetry_space_group_name_Hall '-P 2ybc'
_symmetry_space_group_name_H-M 'P 1 21/c 1'
_atom_sites_solution_hydrogens geom
_atom_sites_solution_primary direct
_atom_sites_solution_secondary difmap
_audit_creation_date 2012-11-09
_audit_creation_method
;
  Olex2 1.2
  (compiled 2012.11.06 svn.r2526, GUI svn.r4372)
;
_audit_update_record
;
2012-12-26 # Formatted by publCIF
;
_cell_angle_alpha 90.00
_cell_angle_beta 97.294(2)
_cell_angle_gamma 90.00
_cell_formula_units_Z 2
_cell_length_a 10.1020(7)
_cell_length_b 12.1935(9)
_cell_length_c 19.6115(14)
_cell_measurement_reflns_used 9934
_cell_measurement_temperature 297
_cell_measurement_theta_max 25.43
_cell_measurement_theta_min 2.68
_cell_volume 2396.2(3)
_computing_data_reduction 'SAINT v7.68A (Bruker, 2009)'
_computing_molecular_graphics
;
O. V. Dolomanov, L. J. Bourhis, R. J. Gildea, J. A. K. Howard and H. Puschmann,
OLEX2: a complete structure solution, refinement and analysis program.
J. Appl. Cryst. (2009). 42, 339-341.
;
_computing_publication_material
;
O. V. Dolomanov, L. J. Bourhis, R. J. Gildea, J. A. K. Howard and H. Puschmann,
OLEX2: a complete structure solution, refinement and analysis program.
J. Appl. Cryst. (2009). 42, 339-341.
;
_computing_structure_refinement
;
SHELXL, G.M. Sheldrick, Acta Cryst.
(2008). A64, 112-122
;
_computing_structure_solution
;
SHELXS, G.M. Sheldrick, Acta Cryst.
(2008). A64, 112-122
;
_diffrn_ambient_temperature 297
_diffrn_measured_fraction_theta_full 0.999
_diffrn_measured_fraction_theta_max 0.999
_diffrn_measurement_device_type 'Bruker APEX-II CCD'
_diffrn_measurement_method '\f and \w scans'
_diffrn_radiation_monochromator graphite
_diffrn_radiation_type MoK\a
_diffrn_radiation_wavelength 0.71073
_diffrn_reflns_av_R_equivalents 0.0353
_diffrn_reflns_av_unetI/netI 0.0237
_diffrn_reflns_limit_h_max 13
_diffrn_reflns_limit_h_min -13
_diffrn_reflns_limit_k_max 16
_diffrn_reflns_limit_k_min -16
_diffrn_reflns_limit_l_max 25
_diffrn_reflns_limit_l_min -25
_diffrn_reflns_number 46395
_diffrn_reflns_theta_full 27.96
_diffrn_reflns_theta_max 27.96
_diffrn_reflns_theta_min 1.97
_diffrn_source 'fine-focus sealed tube'
_diffrn_standards_number 0
_exptl_absorpt_coefficient_mu 0.629
_exptl_absorpt_correction_T_max 1.0000
_exptl_absorpt_correction_T_min 0.8897
_exptl_absorpt_correction_type multi-scan
_exptl_absorpt_process_details
;
SADABS-2008/1 (Bruker,2008) was used for absorption correction.
wR2(int) was 0.0607 before and 0.0457 after correction.
The Ratio of minimum to maximum transmission is 0.8897.
The \l/2 correction factor is 0.0015.
;
_exptl_crystal_colour orange
_exptl_crystal_colour_primary orange
_exptl_crystal_density_diffrn 1.518
_exptl_crystal_description block
_exptl_crystal_F_000 1116
_exptl_crystal_size_max 0.23
_exptl_crystal_size_mid 0.23
_exptl_crystal_size_min 0.13
_refine_diff_density_max 0.782
_refine_diff_density_min -0.408
_refine_diff_density_rms 0.072
_refine_ls_extinction_method none
_refine_ls_goodness_of_fit_ref 1.037
_refine_ls_hydrogen_treatment constr
_refine_ls_matrix_type full
_refine_ls_number_parameters 378
_refine_ls_number_reflns 5762
_refine_ls_number_restraints 0
_refine_ls_restrained_S_all 1.037
_refine_ls_R_factor_all 0.0624
_refine_ls_R_factor_gt 0.0439
_refine_ls_shift/su_max 0.001
_refine_ls_shift/su_mean 0.000
_refine_ls_structure_factor_coef Fsqd
_refine_ls_weighting_details 'calc w=1/[\s^2^(Fo^2^)+(0.0704P)^2^+1.0755P] where P=(Fo^2^+2Fc^2^)/3'
_refine_ls_weighting_scheme calc
_refine_ls_wR_factor_gt 0.1158
_refine_ls_wR_factor_ref 0.1300
_reflns_number_gt 4408
_reflns_number_total 5762
_reflns_threshold_expression >2sigma(I)
_cod_data_source_file ja400181a_si_002_5.cif
_cod_data_source_block helm116_0m
_cod_database_code 4119612
_olex2_refinement_description
;
1. Fixed Uiso
 At 1.2 times of:
  H15 of C16, H14 of C15, H7 of C22, H13 of C14, H8 of C21, H6 of C23, H16 of
  C17, H12 of C13, H9 of C20, H21 of C9, H18 of C6, {H2A,H2B} of C2, H22 of C10,
   H10 of C19, H19 of C7, {H3A,H3B} of C4, {H4A,H4B} of C1, {H1A,H1B} of C3
2. others
 Sof(F1)=Sof(F3)=Sof(F2)=1-Sof(F3)=1-Sof(F3)=1-Sof(F3)
 Sof(F5)=Sof(F6)=Sof(F7)=Sof(F4)=1-Sof(F6)=1-Sof(F6)=1-Sof(F6)=1-Sof(F6)
3.a Secondary CH2 refined with riding coordinates:
 C4(H3A,H3B), C1(H4A,H4B), C3(H1A,H1B), C2(H2A,H2B)
3.b Aromatic/amide H refined with riding coordinates:
 C10(H22), C19(H10), C7(H19), C6(H18), C9(H21), C20(H9), C13(H12), C17(H16),
 C23(H6), C21(H8), C14(H13), C22(H7), C15(H14), C16(H15)
;

loop_
_space_group_symop_id
_space_group_symop_operation_xyz
1 'x, y, z'
2 '-x, y+1/2, -z+1/2'
3 '-x, -y, -z'
4 'x, -y-1/2, z-1/2'

loop_
_atom_site_label
_atom_site_type_symbol
_atom_site_fract_x
_atom_site_fract_y
_atom_site_fract_z
_atom_site_U_iso_or_equiv
_atom_site_adp_type
_atom_site_occupancy
_atom_site_symmetry_multiplicity
_atom_site_calc_flag
_atom_site_refinement_flags
_atom_site_disorder_assembly
_atom_site_disorder_group
Ni1 Ni 0.5000 1.0000 0.5000 0.03464(12) Uani 1 2 d S . .
P2 P 0.29221(5) 1.05656(5) 0.47789(3) 0.03835(15) Uani 1 1 d . . .
P1 P 0.42381(6) 0.88323(5) 0.41836(3) 0.03928(15) Uani 1 1 d . . .
C4 C 0.1829(2) 0.9373(2) 0.46288(13) 0.0458(5) Uani 1 1 d . . .
H3A H 0.1543 0.9140 0.5060 0.055 Uiso 1 1 calc R . .
H3B H 0.1041 0.9572 0.4318 0.055 Uiso 1 1 calc R . .
C18 C 0.2018(2) 1.1459(2) 0.52939(13) 0.0466(5) Uani 1 1 d . . .
C1 C 0.2549(2) 0.8425(2) 0.43197(13) 0.0479(5) Uani 1 1 d . . .
H4A H 0.2052 0.8208 0.3885 0.057 Uiso 1 1 calc R . .
H4B H 0.2594 0.7799 0.4627 0.057 Uiso 1 1 calc R . .
C12 C 0.5051(2) 0.7564(2) 0.40017(13) 0.0475(6) Uani 1 1 d . . .
C5 C 0.1587(3) 1.0181(2) 0.29591(13) 0.0481(6) Uani 1 1 d . . .
C3 C 0.2942(3) 1.1188(2) 0.39038(13) 0.0535(6) Uani 1 1 d . . .
H1A H 0.2217 1.1712 0.3817 0.064 Uiso 1 1 calc R . .
H1B H 0.3774 1.1580 0.3892 0.064 Uiso 1 1 calc R . .
C2 C 0.3939(3) 0.9628(3) 0.33683(13) 0.0576(7) Uani 1 1 d . . .
H2A H 0.4728 1.0053 0.3310 0.069 Uiso 1 1 calc R . .
H2B H 0.3774 0.9126 0.2983 0.069 Uiso 1 1 calc R . .
N1 N 0.2804(2) 1.0359(2) 0.33722(11) 0.0532(5) Uani 1 1 d . . .
C10 C 0.1464(3) 0.9402(2) 0.24302(14) 0.0573(7) Uani 1 1 d . . .
H22 H 0.2193 0.8964 0.2368 0.069 Uiso 1 1 calc R . .
C19 C 0.1911(3) 1.1163(3) 0.59614(15) 0.0624(7) Uani 1 1 d . . .
H10 H 0.2326 1.0528 0.6143 0.075 Uiso 1 1 calc R . .
C7 C -0.0725(3) 1.0645(3) 0.26065(16) 0.0625(7) Uani 1 1 d . . .
H19 H -0.1469 1.1063 0.2670 0.075 Uiso 1 1 calc R . .
C6 C 0.0445(3) 1.0785(2) 0.30424(15) 0.0594(7) Uani 1 1 d . . .
H18 H 0.0474 1.1292 0.3399 0.071 Uiso 1 1 calc R . .
C9 C 0.0291(3) 0.9270(2) 0.20018(16) 0.0622(7) Uani 1 1 d . . .
H21 H 0.0238 0.8748 0.1654 0.075 Uiso 1 1 calc R . .
C8 C -0.0805(3) 0.9900(2) 0.20808(17) 0.0615(7) Uani 1 1 d . B .
C20 C 0.1188(4) 1.1805(3) 0.63638(19) 0.0797(10) Uani 1 1 d . . .
H9 H 0.1119 1.1598 0.6814 0.096 Uiso 1 1 calc R . .
C13 C 0.5438(3) 0.7337(3) 0.33619(17) 0.0700(8) Uani 1 1 d . . .
H12 H 0.5304 0.7852 0.3010 0.084 Uiso 1 1 calc R . .
C17 C 0.5295(3) 0.6797(3) 0.45201(18) 0.0701(8) Uani 1 1 d . . .
H16 H 0.5060 0.6944 0.4954 0.084 Uiso 1 1 calc R . .
C23 C 0.1378(4) 1.2396(3) 0.5036(2) 0.0853(11) Uani 1 1 d . . .
H6 H 0.1425 1.2606 0.4583 0.102 Uiso 1 1 calc R . .
C21 C 0.0575(3) 1.2744(3) 0.6102(2) 0.0842(11) Uani 1 1 d . . .
H8 H 0.0099 1.3180 0.6374 0.101 Uiso 1 1 calc R . .
C14 C 0.6025(4) 0.6338(4) 0.3253(2) 0.0927(12) Uani 1 1 d . . .
H13 H 0.6284 0.6186 0.2824 0.111 Uiso 1 1 calc R . .
C22 C 0.0665(4) 1.3028(3) 0.5451(3) 0.1050(14) Uani 1 1 d . . .
H7 H 0.0241 1.3662 0.5273 0.126 Uiso 1 1 calc R . .
C11 C -0.2086(4) 0.9772(4) 0.1611(3) 0.0991(14) Uani 1 1 d . . .
C15 C 0.6228(4) 0.5584(3) 0.3752(3) 0.0958(13) Uani 1 1 d . . .
H14 H 0.6598 0.4909 0.3663 0.115 Uiso 1 1 calc R . .
C16 C 0.5893(4) 0.5804(3) 0.4391(3) 0.0918(12) Uani 1 1 d . . .
H15 H 0.6065 0.5289 0.4741 0.110 Uiso 1 1 calc R . .
F5 F 0.6223(17) 0.2829(11) 0.3197(8) 0.145(5) Uani 0.517(13) 1 d P A 1
F6 F 0.8188(12) 0.2102(12) 0.3813(7) 0.132(4) Uani 0.517(13) 1 d P A 1
F7 F 0.6312(7) 0.1409(8) 0.4013(4) 0.113(4) Uani 0.517(13) 1 d P A 1
B1 B 0.6829(5) 0.2251(3) 0.3730(2) 0.0751(11) Uani 1 1 d . . .
F1 F -0.2251(15) 0.8896(11) 0.1271(8) 0.129(7) Uani 0.446(15) 1 d P B 1
F3 F -0.2397(16) 1.0634(13) 0.1275(12) 0.175(11) Uani 0.446(15) 1 d P B 1
F2 F -0.3153(8) 0.964(2) 0.2034(6) 0.152(6) Uani 0.446(15) 1 d P B 1
F4 F 0.6796(17) 0.3093(6) 0.4221(4) 0.176(6) Uani 0.517(13) 1 d P A 1
F3A F -0.2567(15) 0.8841(11) 0.1642(11) 0.181(8) Uani 0.554(15) 1 d P B 2
F2A F -0.2902(12) 1.0490(12) 0.1609(10) 0.175(9) Uani 0.554(15) 1 d P B 2
F1A F -0.1751(9) 0.9778(17) 0.0921(4) 0.164(5) Uani 0.554(15) 1 d P B 2
F4A F 0.5934(9) 0.2415(17) 0.4128(5) 0.202(7) Uani 0.483(13) 1 d P A 2
F6A F 0.7989(13) 0.2485(15) 0.3976(7) 0.156(7) Uani 0.483(13) 1 d P A 2
F5A F 0.6642(16) 0.2428(13) 0.3093(6) 0.125(4) Uani 0.483(13) 1 d P A 2
F7A F 0.6578(11) 0.1150(6) 0.3572(12) 0.212(8) Uani 0.483(13) 1 d P A 2

loop_
_atom_site_aniso_label
_atom_site_aniso_U_11
_atom_site_aniso_U_22
_atom_site_aniso_U_33
_atom_site_aniso_U_23
_atom_site_aniso_U_13
_atom_site_aniso_U_12
Ni1 0.0301(2) 0.0381(2) 0.0359(2) -0.00389(15) 0.00457(14) 0.00114(15)
P2 0.0323(3) 0.0401(3) 0.0430(3) -0.0013(2) 0.0063(2) 0.0013(2)
P1 0.0335(3) 0.0458(3) 0.0387(3) -0.0066(2) 0.0052(2) 0.0003(2)
C4 0.0356(11) 0.0490(13) 0.0541(13) -0.0026(10) 0.0111(10) -0.0045(10)
C18 0.0328(11) 0.0452(12) 0.0632(15) -0.0088(11) 0.0116(10) -0.0008(9)
C1 0.0373(12) 0.0514(14) 0.0558(14) -0.0072(11) 0.0096(10) -0.0070(10)
C12 0.0354(11) 0.0501(13) 0.0565(14) -0.0178(11) 0.0042(10) -0.0025(10)
C5 0.0492(14) 0.0520(14) 0.0432(12) 0.0070(10) 0.0068(10) 0.0016(11)
C3 0.0559(15) 0.0523(14) 0.0505(14) 0.0083(11) -0.0002(12) -0.0029(12)
C2 0.0464(14) 0.0835(19) 0.0438(13) 0.0117(13) 0.0084(11) 0.0080(14)
N1 0.0506(12) 0.0639(13) 0.0442(11) 0.0035(10) 0.0027(9) 0.0056(10)
C10 0.0537(15) 0.0604(17) 0.0581(15) -0.0071(13) 0.0084(12) 0.0076(13)
C19 0.0625(17) 0.0627(17) 0.0640(17) -0.0083(13) 0.0163(14) 0.0088(14)
C7 0.0501(15) 0.0635(17) 0.0722(18) -0.0041(14) 0.0011(13) 0.0135(13)
C6 0.0571(16) 0.0649(17) 0.0557(15) -0.0098(13) 0.0047(12) 0.0106(13)
C9 0.0606(17) 0.0609(16) 0.0633(17) -0.0153(13) 0.0014(13) -0.0003(14)
C8 0.0538(16) 0.0587(17) 0.0683(18) -0.0015(13) -0.0068(13) 0.0000(13)
C20 0.076(2) 0.091(3) 0.078(2) -0.0254(19) 0.0335(18) -0.0067(19)
C13 0.073(2) 0.073(2) 0.0654(18) -0.0240(15) 0.0154(15) 0.0064(16)
C17 0.073(2) 0.0596(17) 0.078(2) -0.0046(15) 0.0109(16) 0.0150(16)
C23 0.094(3) 0.068(2) 0.101(3) 0.0192(19) 0.040(2) 0.0348(19)
C21 0.0615(19) 0.070(2) 0.128(3) -0.039(2) 0.040(2) -0.0048(17)
C14 0.092(3) 0.090(3) 0.100(3) -0.050(2) 0.028(2) 0.009(2)
C22 0.103(3) 0.070(2) 0.150(4) 0.002(3) 0.048(3) 0.041(2)
C11 0.074(3) 0.091(3) 0.122(4) -0.026(3) -0.028(3) 0.006(2)
C15 0.075(2) 0.066(2) 0.148(4) -0.042(3) 0.022(3) 0.0081(19)
C16 0.084(2) 0.061(2) 0.132(4) 0.003(2) 0.021(2) 0.0182(18)
F5 0.180(13) 0.110(7) 0.129(8) 0.046(6) -0.042(7) -0.022(6)
F6 0.088(5) 0.169(8) 0.151(8) -0.029(5) 0.064(5) -0.008(5)
F7 0.091(5) 0.127(7) 0.115(5) 0.074(5) -0.013(4) -0.045(5)
B1 0.084(3) 0.068(2) 0.079(3) 0.0159(19) 0.034(2) 0.007(2)
F1 0.119(9) 0.105(9) 0.144(10) -0.071(9) -0.057(8) 0.018(7)
F3 0.111(10) 0.138(11) 0.243(18) 0.102(13) -0.104(10) -0.024(8)
F2 0.056(4) 0.230(16) 0.168(8) -0.019(9) 0.000(4) -0.032(6)
F4 0.297(16) 0.095(5) 0.150(6) -0.015(4) 0.082(8) 0.068(7)
F3A 0.122(9) 0.147(9) 0.253(17) -0.026(10) -0.063(10) -0.065(7)
F2A 0.079(6) 0.153(11) 0.264(16) -0.107(11) -0.086(8) 0.058(7)
F1A 0.147(7) 0.228(13) 0.097(5) -0.026(6) -0.063(4) 0.005(8)
F4A 0.142(7) 0.319(19) 0.167(8) -0.088(10) 0.097(6) -0.045(9)
F6A 0.124(10) 0.225(16) 0.110(7) 0.042(9) -0.019(6) -0.105(10)
F5A 0.134(7) 0.176(13) 0.066(4) 0.049(6) 0.014(4) -0.015(7)
F7A 0.130(6) 0.052(4) 0.45(2) -0.008(8) 0.046(11) -0.001(3)

loop_
_atom_type_symbol
_atom_type_description
_atom_type_scat_dispersion_real
_atom_type_scat_dispersion_imag
_atom_type_scat_source
C C 0.0033 0.0016 'International Tables Vol C Tables 4.2.6.8 and 6.1.1.4'
H H 0.0000 0.0000 'International Tables Vol C Tables 4.2.6.8 and 6.1.1.4'
B B 0.0013 0.0007 'International Tables Vol C Tables 4.2.6.8 and 6.1.1.4'
F F 0.0171 0.0103 'International Tables Vol C Tables 4.2.6.8 and 6.1.1.4'
N N 0.0061 0.0033 'International Tables Vol C Tables 4.2.6.8 and 6.1.1.4'
Ni Ni 0.3393 1.1124 'International Tables Vol C Tables 4.2.6.8 and 6.1.1.4'
P P 0.1023 0.0942 'International Tables Vol C Tables 4.2.6.8 and 6.1.1.4'

loop_
_geom_angle_atom_site_label_1
_geom_angle_atom_site_label_2
_geom_angle_atom_site_label_3
_geom_angle
_geom_angle_site_symmetry_1
_geom_angle_site_symmetry_3
P2 Ni1 P2 179.999(1) 3_676 .
P2 Ni1 P1 79.81(2) 3_676 3_676
P2 Ni1 P1 100.19(2) . 3_676
P2 Ni1 P1 79.81(2) . .
P2 Ni1 P1 100.19(2) 3_676 .
P1 Ni1 P1 180.0 . 3_676
C4 P2 Ni1 108.92(8) . .
C4 P2 C3 104.53(12) . .
C18 P2 Ni1 127.96(8) . .
C18 P2 C4 103.39(11) . .
C18 P2 C3 109.35(13) . .
C3 P2 Ni1 100.72(9) . .
C1 P1 Ni1 108.38(8) . .
C1 P1 C2 102.38(12) . .
C12 P1 Ni1 124.74(8) . .
C12 P1 C1 104.58(11) . .
C12 P1 C2 107.73(13) . .
C2 P1 Ni1 106.90(11) . .
C1 C4 P2 110.91(16) . .
C19 C18 P2 118.7(2) . .
C19 C18 C23 118.5(3) . .
C23 C18 P2 122.7(2) . .
C4 C1 P1 110.58(16) . .
C13 C12 P1 122.4(2) . .
C17 C12 P1 118.5(2) . .
C17 C12 C13 119.1(3) . .
C10 C5 N1 121.5(2) . .
C6 C5 N1 121.9(2) . .
C6 C5 C10 116.6(3) . .
N1 C3 P2 111.37(18) . .
N1 C2 P1 110.92(17) . .
C5 N1 C3 121.5(2) . .
C5 N1 C2 122.5(2) . .
C3 N1 C2 115.4(2) . .
C9 C10 C5 121.4(3) . .
C18 C19 C20 120.4(3) . .
C8 C7 C6 120.9(3) . .
C7 C6 C5 121.2(3) . .
C10 C9 C8 120.8(3) . .
C7 C8 C9 119.0(3) . .
C7 C8 C11 119.7(3) . .
C9 C8 C11 121.2(3) . .
C21 C20 C19 120.3(3) . .
C14 C13 C12 119.4(4) . .
C12 C17 C16 119.8(3) . .
C18 C23 C22 120.0(4) . .
C22 C21 C20 119.5(3) . .
C15 C14 C13 121.3(4) . .
C21 C22 C23 121.3(4) . .
F1 C11 C8 117.4(7) . .
F1 C11 F2 98.9(9) . .
F1 C11 F1A 62.4(8) . .
F3 C11 C8 112.0(7) . .
F3 C11 F1 115.0(11) . .
F3 C11 F2 103.6(10) . .
F3 C11 F1A 64.8(10) . .
F2 C11 C8 107.8(5) . .
F3A C11 C8 112.2(7) . .
F3A C11 F1 38.9(10) . .
F3A C11 F3 135.8(9) . .
F3A C11 F2 63.2(8) . .
F3A C11 F1A 101.0(8) . .
F2A C11 C8 117.7(5) . .
F2A C11 F1 124.8(7) . .
F2A C11 F3 42.7(9) . .
F2A C11 F2 61.3(8) . .
F2A C11 F3A 113.2(10) . .
F2A C11 F1A 103.7(9) . .
F1A C11 C8 106.9(5) . .
F1A C11 F2 145.2(5) . .
C14 C15 C16 120.2(3) . .
C15 C16 C17 120.1(4) . .
F5 B1 F6 120.8(10) . .
F5 B1 F4 95.8(8) . .
F5 B1 F7A 106.3(12) . .
F6 B1 F4 97.2(8) . .
F6 B1 F7A 92.9(8) . .
F7 B1 F5 125.1(9) . .
F7 B1 F6 107.1(8) . .
F7 B1 F4 103.7(6) . .
F7 B1 F7A 42.8(7) . .
F4A B1 F5 96.0(12) . .
F4A B1 F6 136.0(8) . .
F4A B1 F7 60.9(7) . .
F4A B1 F4 52.5(6) . .
F4A B1 F7A 99.4(8) . .
F6A B1 F5 119.7(10) . .
F6A B1 F6 26.5(11) . .
F6A B1 F7 115.1(7) . .
F6A B1 F4 70.8(9) . .
F6A B1 F4A 115.5(9) . .
F6A B1 F5A 111.1(10) . .
F6A B1 F7A 116.3(11) . .
F5A B1 F5 30.8(8) . .
F5A B1 F6 99.3(9) . .
F5A B1 F7 122.6(10) . .
F5A B1 F4 122.6(9) . .
F5A B1 F4A 123.3(10) . .
F5A B1 F7A 86.8(15) . .
F7A B1 F4 146.4(9) . .

loop_
_geom_bond_atom_site_label_1
_geom_bond_atom_site_label_2
_geom_bond_distance
_geom_bond_site_symmetry_2
Ni1 P2 2.1997(6) .
Ni1 P2 2.1996(6) 3_676
Ni1 P1 2.2069(6) 3_676
Ni1 P1 2.2069(6) .
P2 C4 1.827(2) .
P2 C18 1.809(2) .
P2 C3 1.879(3) .
P1 C1 1.829(2) .
P1 C12 1.807(2) .
P1 C2 1.862(3) .
C4 C1 1.532(3) .
C18 C19 1.375(4) .
C18 C23 1.378(4) .
C12 C13 1.389(4) .
C12 C17 1.380(4) .
C5 N1 1.401(3) .
C5 C10 1.400(4) .
C5 C6 1.396(4) .
C3 N1 1.446(3) .
C2 N1 1.453(4) .
C10 C9 1.372(4) .
C19 C20 1.383(4) .
C7 C6 1.378(4) .
C7 C8 1.369(4) .
C9 C8 1.372(4) .
C8 C11 1.499(5) .
C20 C21 1.371(6) .
C13 C14 1.384(5) .
C17 C16 1.390(5) .
C23 C22 1.387(5) .
C21 C22 1.337(6) .
C14 C15 1.339(6) .
C11 F1 1.259(11) .
C11 F3 1.258(10) .
C11 F2 1.450(11) .
C11 F3A 1.239(13) .
C11 F2A 1.202(8) .
C11 F1A 1.436(10) .
C15 C16 1.367(6) .
F5 B1 1.342(13) .
F6 B1 1.374(13) .
F7 B1 1.307(7) .
B1 F4 1.410(8) .
B1 F4A 1.283(8) .
B1 F6A 1.242(12) .
B1 F5A 1.259(12) .
B1 F7A 1.393(10) .
